data_7130790
loop_
_publ_author_name
'Huffman, Zachary K.'
'Sperling, Joseph M.'
'Windorff, Cory J.'
'Long, Brian N.'
'Cordova, Lucas'
'Ramanantoanina, Harry'
'Celis-Barros, Cristian'
'Albrecht-Sch\"onzart, Thomas E.'

_publ_section_title
;
 Synthesis and characterization of a bimetallic americium(iii)
 pyrithionate coordination complex
;
_journal_name_full 'Chemical Communications'
_journal_paper_doi 10.1039/D2CC03352F
_journal_year 2022
_chemical_formula_moiety 'C15 H16 Ho N3 O5 S3, H2 O'
_chemical_formula_sum 'C15 H18 Ho N3 O6 S3'
_chemical_formula_weight 597.43
_space_group_crystal_system triclinic
_space_group_IT_number 2
_space_group_name_Hall '-P 1'
_space_group_name_H-M_alt 'P -1'
_atom_sites_solution_hydrogens mixed
_atom_sites_solution_primary dual
_audit_creation_date 2021-10-06
_audit_creation_method
;
Olex2 1.3
(compiled 2020.11.12 svn.r5f609507 for OlexSys, GUI svn.r6403)
;
_audit_update_record
;
2022-06-14 deposited with the CCDC.	2022-09-15 downloaded from the CCDC.
;
_cell_angle_alpha 111.452(3)
_cell_angle_beta 93.982(3)
_cell_angle_gamma 91.030(3)
_cell_formula_units_Z 2
_cell_length_a 7.4507(8)
_cell_length_b 11.1249(13)
_cell_length_c 13.1555(16)
_cell_measurement_reflns_used 9929
_cell_measurement_temperature 296.15
_cell_measurement_theta_max 27.42
_cell_measurement_theta_min 3.01
_cell_volume 1011.3(2)
_computing_cell_refinement 'SAINT V8.38A (Bruker, 2018)'
_computing_data_reduction 'SAINT V8.38A (Bruker, 2018)'
_computing_molecular_graphics 'Olex2 1.3 (Dolomanov et al., 2009)'
_computing_publication_material 'Olex2 1.3 (Dolomanov et al., 2009)'
_computing_structure_refinement 'SHELXL 2018/3 (Sheldrick, 2015)'
_computing_structure_solution 'SHELXT 2018/2 (Sheldrick, 2018)'
_diffrn_ambient_temperature 296.15
_diffrn_measured_fraction_theta_full 0.999
_diffrn_measured_fraction_theta_max 0.889
_diffrn_measurement_device_type 'Bruker APEX-II CCD'
_diffrn_measurement_method '\f and \w scans'
_diffrn_radiation_type MoK\a
_diffrn_radiation_wavelength 0.71073
_diffrn_reflns_av_R_equivalents 0.0586
_diffrn_reflns_av_unetI/netI 0.0416
_diffrn_reflns_Laue_measured_fraction_full 0.999
_diffrn_reflns_Laue_measured_fraction_max 0.889
_diffrn_reflns_limit_h_max 9
_diffrn_reflns_limit_h_min -8
_diffrn_reflns_limit_k_max 14
_diffrn_reflns_limit_k_min -14
_diffrn_reflns_limit_l_max 17
_diffrn_reflns_limit_l_min -16
_diffrn_reflns_number 32658
_diffrn_reflns_point_group_measured_fraction_full 0.999
_diffrn_reflns_point_group_measured_fraction_max 0.889
_diffrn_reflns_theta_full 25.242
_diffrn_reflns_theta_max 28.232
_diffrn_reflns_theta_min 2.743
_diffrn_source_current 1.0
_diffrn_source_power 0.05
_diffrn_source_voltage 50.0
_diffrn_standards_number 0
_exptl_absorpt_coefficient_mu 4.258
_exptl_absorpt_correction_T_max 0.7457
_exptl_absorpt_correction_T_min 0.5851
_exptl_absorpt_correction_type multi-scan
_exptl_absorpt_process_details
;
SADABS-2016/2 (Bruker,2016/2) was used for absorption correction.
wR2(int) was 0.1409 before and 0.0717 after correction.
The Ratio of minimum to maximum transmission is 0.7846.
The \l/2 correction factor is Not present.
;
_exptl_crystal_colour 'clear light pink'
_exptl_crystal_colour_lustre clear
_exptl_crystal_colour_modifier light
_exptl_crystal_colour_primary pink
_exptl_crystal_density_diffrn 1.962
_exptl_crystal_description plate
_exptl_crystal_F_000 584
_exptl_crystal_size_max 0.425
_exptl_crystal_size_mid 0.237
_exptl_crystal_size_min 0.115
_refine_diff_density_max 0.838
_refine_diff_density_min -0.919
_refine_diff_density_rms 0.134
_refine_ls_extinction_method none
_refine_ls_goodness_of_fit_ref 1.131
_refine_ls_hydrogen_treatment constr
_refine_ls_matrix_type full
_refine_ls_number_parameters 260
_refine_ls_number_reflns 4439
_refine_ls_number_restraints 1
_refine_ls_restrained_S_all 1.131
_refine_ls_R_factor_all 0.0402
_refine_ls_R_factor_gt 0.0269
_refine_ls_shift/su_max 0.001
_refine_ls_shift/su_mean 0.000
_refine_ls_structure_factor_coef Fsqd
_refine_ls_weighting_details 'w=1/[\s^2^(Fo^2^)+(0.0122P)^2^+0.5442P] where P=(Fo^2^+2Fc^2^)/3'
_refine_ls_weighting_scheme calc
_refine_ls_wR_factor_gt 0.0457
_refine_ls_wR_factor_ref 0.0486
_reflns_Friedel_coverage 0.000
_reflns_number_gt 3834
_reflns_number_total 4439
_reflns_threshold_expression 'I > 2\s(I)'
_cod_data_source_file d2cc03352f2.cif
_cod_data_source_block b
_cod_database_code 7130790
_shelx_shelxl_version_number 2018/3
_shelx_space_group_comment
;
The symmetry employed for this shelxl refinement is uniquely defined
by the following loop, which should always be used as a source of
symmetry information in preference to the above space-group names.
They are only intended as comments.
;
_shelx_estimated_absorpt_t_max 0.640
_shelx_estimated_absorpt_t_min 0.265
_olex2_refinement_description
;
1. Fixed Uiso
 At 1.2 times of:
  All C(H) groups
 At 1.5 times of:
  All O(H,H) groups
2. Restrained distances
 Ho01-H5A \\sim Ho01-H5B
 with sigma of 0.02
3.a Free rotating group:
 O5(H5A,H5B), O6(H6A,H6B)
3.b Rotating group:
 O4(H4A,H4B)
3.c Aromatic/amide H refined with riding coordinates:
 C10(H10), C15(H15), C5(H5), C14(H14), C12(H12), C7(H7), C9(H9), C13(H13),
 C8(H8), C2(H2), C4(H4), C3(H3)
;
_olex2_submission_special_instructions 'No special instructions were received'

loop_
_space_group_symop_operation_xyz
'x, y, z'
'-x, -y, -z'

loop_
_atom_site_label
_atom_site_type_symbol
_atom_site_fract_x
_atom_site_fract_y
_atom_site_fract_z
_atom_site_U_iso_or_equiv
_atom_site_adp_type
_atom_site_occupancy
_atom_site_site_symmetry_order
_atom_site_calc_flag
_atom_site_refinement_flags_posn
_atom_site_refinement_flags_adp
_atom_site_refinement_flags_occupancy
_atom_site_disorder_assembly
_atom_site_disorder_group
Ho01 Ho 0.72477(2) 0.28362(2) 0.37057(2) 0.02249(6) Uani 1 1 d D . . . .
S3 S 0.53222(12) 0.05630(8) 0.22213(8) 0.0389(2) Uani 1 1 d . . . . .
S1 S 0.68462(13) 0.30952(8) 0.16764(7) 0.0395(2) Uani 1 1 d . . . . .
S2 S 0.73054(15) 0.13532(8) 0.50376(8) 0.0432(2) Uani 1 1 d . . . . .
O1 O 0.7009(3) 0.50037(19) 0.38914(16) 0.0290(5) Uani 1 1 d . . . . .
O2 O 0.7638(3) 0.4118(2) 0.55633(17) 0.0313(5) Uani 1 1 d . . . . .
O4 O 0.4215(3) 0.3105(2) 0.41382(19) 0.0347(5) Uani 1 1 d . . . . .
H4A H 0.377966 0.240506 0.416384 0.052 Uiso 1 1 d R U . . .
H4B H 0.418126 0.365337 0.478643 0.052 Uiso 1 1 d R U . . .
O5 O 1.0252(3) 0.3650(2) 0.3842(2) 0.0386(6) Uani 1 1 d G . . . .
H5A H 1.064961 0.443095 0.405390 0.058 Uiso 1 1 d DG U . . .
H5B H 1.112525 0.320883 0.354649 0.058 Uiso 1 1 d DG U . . .
O3 O 0.9132(3) 0.1192(2) 0.28537(18) 0.0349(5) Uani 1 1 d . . . . .
O6 O 0.2219(3) 0.1051(2) 0.4086(2) 0.0425(6) Uani 1 1 d G . . . .
H6A H 0.242961 0.050247 0.438450 0.064 Uiso 1 1 d G U . . .
H6B H 0.117853 0.088432 0.374433 0.064 Uiso 1 1 d G U . . .
N3 N 0.8799(4) 0.0227(2) 0.1876(2) 0.0283(6) Uani 1 1 d . . . . .
N2 N 0.7203(3) 0.3796(2) 0.6412(2) 0.0277(6) Uani 1 1 d . . . . .
N1 N 0.7571(3) 0.5474(2) 0.3151(2) 0.0275(6) Uani 1 1 d . . . . .
C11 C 0.7052(5) -0.0149(3) 0.1467(3) 0.0318(8) Uani 1 1 d . . . . .
C6 C 0.7002(4) 0.2519(3) 0.6281(3) 0.0327(8) Uani 1 1 d . . . . .
C10 C 0.6964(5) 0.4767(3) 0.7371(3) 0.0358(8) Uani 1 1 d . . . . .
H10 H 0.708752 0.561917 0.741766 0.043 Uiso 1 1 calc R U . . .
C15 C 1.0226(5) -0.0347(3) 0.1346(3) 0.0380(8) Uani 1 1 d . . . . .
H15 H 1.138800 -0.007675 0.166675 0.046 Uiso 1 1 calc R U . . .
C1 C 0.7587(4) 0.4675(3) 0.2077(3) 0.0324(8) Uani 1 1 d . . . . .
C5 C 0.8089(5) 0.6744(3) 0.3514(3) 0.0398(9) Uani 1 1 d . . . . .
H5 H 0.806537 0.725157 0.425270 0.048 Uiso 1 1 calc R U . . .
C14 C 0.9972(6) -0.1319(4) 0.0345(3) 0.0499(11) Uani 1 1 d . . . . .
H14 H 1.095290 -0.172397 -0.001432 0.060 Uiso 1 1 calc R U . . .
C12 C 0.6822(6) -0.1128(3) 0.0425(3) 0.0454(10) Uani 1 1 d . . . . .
H12 H 0.566059 -0.139786 0.010265 0.054 Uiso 1 1 calc R U . . .
C7 C 0.6541(5) 0.2275(4) 0.7208(3) 0.0442(9) Uani 1 1 d . . . . .
H7 H 0.637317 0.142286 0.715484 0.053 Uiso 1 1 calc R U . . .
C9 C 0.6547(5) 0.4522(4) 0.8267(3) 0.0431(9) Uani 1 1 d . . . . .
H9 H 0.640628 0.519554 0.892648 0.052 Uiso 1 1 calc R U . . .
C13 C 0.8242(7) -0.1694(4) -0.0128(3) 0.0541(11) Uani 1 1 d . . . . .
H13 H 0.804963 -0.233288 -0.082299 0.065 Uiso 1 1 calc R U . . .
C8 C 0.6334(5) 0.3247(4) 0.8180(3) 0.0488(10) Uani 1 1 d . . . . .
H8 H 0.605113 0.305636 0.878364 0.059 Uiso 1 1 calc R U . . .
C2 C 0.8194(5) 0.5244(4) 0.1362(3) 0.0485(10) Uani 1 1 d . . . . .
H2 H 0.825124 0.473431 0.062698 0.058 Uiso 1 1 calc R U . . .
C4 C 0.8643(5) 0.7281(4) 0.2804(4) 0.0521(11) Uani 1 1 d . . . . .
H4 H 0.897903 0.815606 0.305351 0.063 Uiso 1 1 calc R U . . .
C3 C 0.8702(6) 0.6522(5) 0.1717(4) 0.0585(12) Uani 1 1 d . . . . .
H3 H 0.908657 0.687858 0.122696 0.070 Uiso 1 1 calc R U . . .

loop_
_atom_site_aniso_label
_atom_site_aniso_U_11
_atom_site_aniso_U_22
_atom_site_aniso_U_33
_atom_site_aniso_U_23
_atom_site_aniso_U_13
_atom_site_aniso_U_12
Ho01 0.02203(8) 0.01929(8) 0.02460(9) 0.00659(6) 0.00027(6) -0.00071(6)
S3 0.0309(5) 0.0322(5) 0.0462(5) 0.0070(4) -0.0028(4) -0.0071(4)
S1 0.0555(6) 0.0337(5) 0.0251(4) 0.0063(4) 0.0016(4) 0.0017(4)
S2 0.0692(7) 0.0254(5) 0.0385(5) 0.0152(4) 0.0066(5) 0.0054(4)
O1 0.0428(13) 0.0246(11) 0.0235(11) 0.0125(10) 0.0083(10) 0.0007(10)
O2 0.0466(14) 0.0252(12) 0.0241(12) 0.0119(10) 0.0035(10) -0.0080(10)
O4 0.0282(12) 0.0251(12) 0.0477(15) 0.0093(11) 0.0066(11) 0.0009(10)
O5 0.0245(12) 0.0260(12) 0.0579(17) 0.0064(12) 0.0058(12) -0.0007(10)
O3 0.0308(13) 0.0275(12) 0.0336(13) -0.0029(10) -0.0019(10) 0.0033(10)
O6 0.0361(14) 0.0346(14) 0.0604(18) 0.0231(13) -0.0047(13) -0.0006(11)
N3 0.0364(16) 0.0222(14) 0.0246(14) 0.0067(12) 0.0021(12) 0.0032(12)
N2 0.0301(15) 0.0302(15) 0.0261(15) 0.0145(13) 0.0010(12) -0.0011(12)
N1 0.0287(15) 0.0283(15) 0.0300(15) 0.0163(13) 0.0013(12) 0.0011(12)
C11 0.042(2) 0.0211(17) 0.0315(18) 0.0098(15) -0.0019(16) -0.0028(15)
C6 0.0312(18) 0.0341(19) 0.038(2) 0.0192(16) 0.0012(15) 0.0022(15)
C10 0.044(2) 0.0300(18) 0.0309(19) 0.0086(16) 0.0028(16) 0.0024(16)
C15 0.043(2) 0.0315(19) 0.045(2) 0.0181(17) 0.0142(18) 0.0108(17)
C1 0.0279(18) 0.042(2) 0.0304(19) 0.0174(16) 0.0034(15) 0.0027(15)
C5 0.046(2) 0.0305(19) 0.045(2) 0.0178(17) -0.0038(18) -0.0066(17)
C14 0.078(3) 0.033(2) 0.042(2) 0.0128(18) 0.029(2) 0.015(2)
C12 0.064(3) 0.033(2) 0.035(2) 0.0092(17) -0.006(2) -0.0117(19)
C7 0.052(2) 0.044(2) 0.048(2) 0.029(2) 0.0112(19) 0.0020(19)
C9 0.050(2) 0.051(2) 0.029(2) 0.0164(18) 0.0045(17) 0.0081(19)
C13 0.094(4) 0.030(2) 0.030(2) 0.0025(17) 0.005(2) -0.004(2)
C8 0.052(2) 0.069(3) 0.039(2) 0.034(2) 0.0113(19) 0.007(2)
C2 0.052(2) 0.066(3) 0.036(2) 0.029(2) 0.0065(18) 0.001(2)
C4 0.053(3) 0.046(2) 0.068(3) 0.036(2) -0.007(2) -0.017(2)
C3 0.056(3) 0.079(3) 0.062(3) 0.054(3) -0.003(2) -0.014(2)

loop_
_atom_type_symbol
_atom_type_description
_atom_type_scat_dispersion_real
_atom_type_scat_dispersion_imag
_atom_type_scat_source
C C 0.0033 0.0016 'International Tables Vol C Tables 4.2.6.8 and 6.1.1.4'
H H 0.0000 0.0000 'International Tables Vol C Tables 4.2.6.8 and 6.1.1.4'
Ho Ho -0.2175 4.6783 'International Tables Vol C Tables 4.2.6.8 and 6.1.1.4'
N N 0.0061 0.0033 'International Tables Vol C Tables 4.2.6.8 and 6.1.1.4'
O O 0.0106 0.0060 'International Tables Vol C Tables 4.2.6.8 and 6.1.1.4'
S S 0.1246 0.1234 'International Tables Vol C Tables 4.2.6.8 and 6.1.1.4'

loop_
_exptl_crystal_face_index_h
_exptl_crystal_face_index_k
_exptl_crystal_face_index_l
_exptl_crystal_face_perp_dist
1.00 -1.00 -1.00 0.1610
-1.00 1.00 1.00 0.1630
1.00 0.00 0.00 0.1860
0.00 0.00 1.00 0.0070
0.00 0.00 -1.00 0.0760
0.00 1.00 0.00 0.0950
0.00 -1.00 0.00 0.0150
1.00 1.00 1.00 0.1660
-1.00 -1.00 -1.00 0.1220
0.00 1.00 -1.00 0.1170
0.00 -1.00 1.00 0.0190

loop_
_geom_angle_atom_site_label_1
_geom_angle_atom_site_label_2
_geom_angle_atom_site_label_3
_geom_angle
_geom_angle_site_symmetry_1
_geom_angle_site_symmetry_3
_geom_angle_publ_flag
S1 Ho01 S3 72.88(3) . . ?
S1 Ho01 S2 152.24(3) . . ?
S2 Ho01 S3 80.88(3) . . ?
O1 Ho01 S3 130.22(6) . . ?
O1 Ho01 S1 68.34(5) . . ?
O1 Ho01 S2 138.59(5) . . ?
O1 Ho01 O4 80.92(8) . . ?
O1 Ho01 O5 74.76(8) . . ?
O2 Ho01 S3 141.28(5) . . ?
O2 Ho01 S1 139.78(5) . . ?
O2 Ho01 S2 67.88(5) . . ?
O2 Ho01 O1 71.65(7) . . ?
O2 Ho01 O4 79.29(8) . . ?
O2 Ho01 O5 79.21(8) . . ?
O4 Ho01 S3 74.79(6) . . ?
O4 Ho01 S1 98.02(6) . . ?
O4 Ho01 S2 83.39(6) . . ?
O4 Ho01 O5 151.55(8) . . ?
O5 Ho01 S3 132.81(6) . . ?
O5 Ho01 S1 86.63(7) . . ?
O5 Ho01 S2 105.33(7) . . ?
O3 Ho01 S3 67.31(6) . . ?
O3 Ho01 S1 84.70(6) . . ?
O3 Ho01 S2 76.83(6) . . ?
O3 Ho01 O1 135.59(8) . . ?
O3 Ho01 O2 123.23(8) . . ?
O3 Ho01 O4 139.37(8) . . ?
O3 Ho01 O5 68.85(8) . . ?
C11 S3 Ho01 98.54(11) . . ?
C1 S1 Ho01 98.65(11) . . ?
C6 S2 Ho01 100.63(11) . . ?
N1 O1 Ho01 123.07(16) . . ?
N2 O2 Ho01 127.29(16) . . ?
Ho01 O4 H4A 109.3 . . ?
Ho01 O4 H4B 109.3 . . ?
H4A O4 H4B 104.5 . . ?
Ho01 O5 H5A 128.9 . . ?
Ho01 O5 H5B 125.3 . . ?
H5A O5 H5B 104.5 . . ?
N3 O3 Ho01 127.12(17) . . ?
H6A O6 H6B 109.5 . . ?
O3 N3 C11 119.4(3) . . ?
O3 N3 C15 117.7(3) . . ?
C15 N3 C11 122.9(3) . . ?
O2 N2 C6 119.8(3) . . ?
O2 N2 C10 117.8(3) . . ?
C10 N2 C6 122.3(3) . . ?
O1 N1 C1 119.9(2) . . ?
O1 N1 C5 117.5(3) . . ?
C5 N1 C1 122.6(3) . . ?
N3 C11 S3 120.0(2) . . ?
N3 C11 C12 115.8(3) . . ?
C12 C11 S3 124.2(3) . . ?
N2 C6 S2 119.4(2) . . ?
N2 C6 C7 115.9(3) . . ?
C7 C6 S2 124.7(3) . . ?
N2 C10 H10 119.3 . . ?
N2 C10 C9 121.3(3) . . ?
C9 C10 H10 119.3 . . ?
N3 C15 H15 119.8 . . ?
N3 C15 C14 120.4(4) . . ?
C14 C15 H15 119.8 . . ?
N1 C1 S1 119.7(2) . . ?
N1 C1 C2 116.1(3) . . ?
C2 C1 S1 124.2(3) . . ?
N1 C5 H5 119.8 . . ?
N1 C5 C4 120.4(4) . . ?
C4 C5 H5 119.8 . . ?
C15 C14 H14 120.4 . . ?
C15 C14 C13 119.1(4) . . ?
C13 C14 H14 120.4 . . ?
C11 C12 H12 119.0 . . ?
C13 C12 C11 122.0(4) . . ?
C13 C12 H12 119.0 . . ?
C6 C7 H7 119.0 . . ?
C8 C7 C6 122.0(3) . . ?
C8 C7 H7 119.0 . . ?
C10 C9 H9 120.7 . . ?
C10 C9 C8 118.7(3) . . ?
C8 C9 H9 120.7 . . ?
C14 C13 H13 120.1 . . ?
C12 C13 C14 119.8(4) . . ?
C12 C13 H13 120.1 . . ?
C7 C8 C9 119.8(3) . . ?
C7 C8 H8 120.1 . . ?
C9 C8 H8 120.1 . . ?
C1 C2 H2 119.1 . . ?
C3 C2 C1 121.8(4) . . ?
C3 C2 H2 119.1 . . ?
C5 C4 H4 120.2 . . ?
C5 C4 C3 119.6(4) . . ?
C3 C4 H4 120.2 . . ?
C2 C3 C4 119.6(4) . . ?
C2 C3 H3 120.2 . . ?
C4 C3 H3 120.2 . . ?

loop_
_geom_bond_atom_site_label_1
_geom_bond_atom_site_label_2
_geom_bond_distance
_geom_bond_site_symmetry_2
_geom_bond_publ_flag
Ho01 S3 2.8522(9) . ?
Ho01 S1 2.7847(9) . ?
Ho01 S2 2.8108(9) . ?
Ho01 O1 2.344(2) . ?
Ho01 O2 2.330(2) . ?
Ho01 O4 2.366(2) . ?
Ho01 O5 2.370(2) . ?
Ho01 O3 2.321(2) . ?
S3 C11 1.707(4) . ?
S1 C1 1.709(4) . ?
S2 C6 1.708(4) . ?
O1 N1 1.349(3) . ?
O2 N2 1.349(3) . ?
O4 H4A 0.8506 . ?
O4 H4B 0.8505 . ?
O5 H5A 0.8498 . ?
O5 H5B 0.8500 . ?
O3 N3 1.344(3) . ?
O6 H6A 0.8498 . ?
O6 H6B 0.8498 . ?
N3 C11 1.370(4) . ?
N3 C15 1.351(4) . ?
N2 C6 1.371(4) . ?
N2 C10 1.353(4) . ?
N1 C1 1.367(4) . ?
N1 C5 1.354(4) . ?
C11 C12 1.401(5) . ?
C6 C7 1.406(5) . ?
C10 H10 0.9300 . ?
C10 C9 1.358(5) . ?
C15 H15 0.9300 . ?
C15 C14 1.362(5) . ?
C1 C2 1.405(5) . ?
C5 H5 0.9300 . ?
C5 C4 1.361(5) . ?
C14 H14 0.9300 . ?
C14 C13 1.379(6) . ?
C12 H12 0.9300 . ?
C12 C13 1.357(6) . ?
C7 H7 0.9300 . ?
C7 C8 1.360(5) . ?
C9 H9 0.9300 . ?
C9 C8 1.385(5) . ?
C13 H13 0.9300 . ?
C8 H8 0.9300 . ?
C2 H2 0.9300 . ?
C2 C3 1.360(6) . ?
C4 H4 0.9300 . ?
C4 C3 1.374(6) . ?
C3 H3 0.9300 . ?

loop_
_geom_torsion_atom_site_label_1
_geom_torsion_atom_site_label_2
_geom_torsion_atom_site_label_3
_geom_torsion_atom_site_label_4
_geom_torsion
_geom_torsion_site_symmetry_1
_geom_torsion_site_symmetry_2
_geom_torsion_site_symmetry_3
_geom_torsion_site_symmetry_4
_geom_torsion_publ_flag
Ho01 S3 C11 N3 18.7(3) . . . . ?
Ho01 S3 C11 C12 -161.6(3) . . . . ?
Ho01 S1 C1 N1 -21.3(3) . . . . ?
Ho01 S1 C1 C2 160.1(3) . . . . ?
Ho01 S2 C6 N2 -13.9(3) . . . . ?
Ho01 S2 C6 C7 165.8(3) . . . . ?
Ho01 O1 N1 C1 28.0(3) . . . . ?
Ho01 O1 N1 C5 -152.6(2) . . . . ?
Ho01 O2 N2 C6 21.1(4) . . . . ?
Ho01 O2 N2 C10 -158.3(2) . . . . ?
Ho01 O3 N3 C11 -24.2(4) . . . . ?
Ho01 O3 N3 C15 156.9(2) . . . . ?
S3 C11 C12 C13 -177.7(3) . . . . ?
S1 C1 C2 C3 177.3(3) . . . . ?
S2 C6 C7 C8 179.4(3) . . . . ?
O1 N1 C1 S1 1.4(4) . . . . ?
O1 N1 C1 C2 -179.9(3) . . . . ?
O1 N1 C5 C4 -179.0(3) . . . . ?
O2 N2 C6 S2 -0.1(4) . . . . ?
O2 N2 C6 C7 -179.8(3) . . . . ?
O2 N2 C10 C9 -179.2(3) . . . . ?
O3 N3 C11 S3 -2.6(4) . . . . ?
O3 N3 C11 C12 177.7(3) . . . . ?
O3 N3 C15 C14 -179.1(3) . . . . ?
N3 C11 C12 C13 1.9(5) . . . . ?
N3 C15 C14 C13 1.1(5) . . . . ?
N2 C6 C7 C8 -0.9(5) . . . . ?
N2 C10 C9 C8 -1.2(5) . . . . ?
N1 C1 C2 C3 -1.3(5) . . . . ?
N1 C5 C4 C3 -1.0(6) . . . . ?
C11 N3 C15 C14 2.0(5) . . . . ?
C11 C12 C13 C14 1.0(6) . . . . ?
C6 N2 C10 C9 1.5(5) . . . . ?
C6 C7 C8 C9 1.2(6) . . . . ?
C10 N2 C6 S2 179.3(3) . . . . ?
C10 N2 C6 C7 -0.4(5) . . . . ?
C10 C9 C8 C7 -0.1(6) . . . . ?
C15 N3 C11 S3 176.2(2) . . . . ?
C15 N3 C11 C12 -3.4(4) . . . . ?
C15 C14 C13 C12 -2.5(6) . . . . ?
C1 N1 C5 C4 0.4(5) . . . . ?
C1 C2 C3 C4 0.7(6) . . . . ?
C5 N1 C1 S1 -178.0(3) . . . . ?
C5 N1 C1 C2 0.7(5) . . . . ?
C5 C4 C3 C2 0.5(6) . . . . ?
